data_4028968
loop_
_publ_author_name
'Pavlovskaya, Tatyana L.'
'Yaremenko, Fedor G.'
'Lipson, Victoria V.'
'Shishkina, Svetlana V.'
'Shishkin, Oleg V.'
'Musatov, Vladimir I.'
'Karpenko, Alexander S.'

_publ_section_title
;
 The regioselective synthesis of spirooxindolo pyrrolidines and
 pyrrolizidines via three-component reactions of acrylamides and
 aroylacrylic acids with isatins and \a-amino acids.
;
_journal_name_full 'Beilstein journal of organic chemistry'
_journal_page_first 117
_journal_page_last 126
_journal_paper_doi 10.3762/bjoc.10.8
_journal_volume 10
_journal_year 2014
_chemical_formula_moiety 'C13 H14 Br N3 O2'
_chemical_formula_sum 'C13 H14 Br N3 O2'
_chemical_formula_weight 324.18
_chemical_name_systematic
; 
 ? 
;
_space_group_IT_number 2
_symmetry_cell_setting triclinic
_symmetry_space_group_name_Hall '-P 1'
_symmetry_space_group_name_H-M 'P -1'
_atom_sites_solution_hydrogens difmap
_atom_sites_solution_primary direct
_atom_sites_solution_secondary difmap
_audit_creation_method SHELXL-97
_cell_angle_alpha 90.994(4)
_cell_angle_beta 90.947(4)
_cell_angle_gamma 106.218(5)
_cell_formula_units_Z 2
_cell_length_a 6.9659(3)
_cell_length_b 7.5441(4)
_cell_length_c 13.4092(5)
_cell_measurement_reflns_used 1901
_cell_measurement_temperature 273(2)
_cell_measurement_theta_max 31.9
_cell_measurement_theta_min 3.0
_cell_volume 676.36(6)
_computing_cell_refinement
;
CrysAlis RED, Oxford Diffraction Ltd.,
Version 1.171.27p5 beta (release 01-04-2005 CrysAlis171 .NET)
(compiled Apr  1 2005,17:53:34)
;
_computing_data_collection
;
CrysAlis CCD, Oxford Diffraction Ltd.,
Version 1.171.27p5 beta (release 01-04-2005 CrysAlis171 .NET)
(compiled Apr  1 2005,17:53:34)
;
_computing_data_reduction
;
CrysAlis RED, Oxford Diffraction Ltd.,
Version 1.171.27p5 beta (release 01-04-2005 CrysAlis171 .NET)
(compiled Apr  1 2005,17:53:34)
;
_computing_molecular_graphics 'XP (Siemens, 1998)'
_computing_publication_material 'SHELXTL (Sheldrick, 1998)'
_computing_structure_refinement 'SHELXTL (Sheldrick, 1998)'
_computing_structure_solution 'SHELXTL (Sheldrick, 1998)'
_diffrn_ambient_temperature 273(2)
_diffrn_detector_area_resol_mean 16.1827
_diffrn_measured_fraction_theta_full 0.990
_diffrn_measured_fraction_theta_max 0.990
_diffrn_measurement_device_type Xcalibur"3
_diffrn_measurement_method \w-scans
_diffrn_radiation_monochromator graphite
_diffrn_radiation_source 'Enhance (Mo) X-ray Source'
_diffrn_radiation_type MoK\a
_diffrn_radiation_wavelength 0.71073
_diffrn_reflns_av_R_equivalents 0.0177
_diffrn_reflns_av_sigmaI/netI 0.0352
_diffrn_reflns_limit_h_max 9
_diffrn_reflns_limit_h_min -9
_diffrn_reflns_limit_k_max 10
_diffrn_reflns_limit_k_min -9
_diffrn_reflns_limit_l_max 18
_diffrn_reflns_limit_l_min -18
_diffrn_reflns_number 6331
_diffrn_reflns_theta_full 30.00
_diffrn_reflns_theta_max 30.00
_diffrn_reflns_theta_min 3.04
_diffrn_standards_interval_count 50
_diffrn_standards_number 2
_exptl_absorpt_coefficient_mu 3.040
_exptl_absorpt_correction_T_max 0.7508
_exptl_absorpt_correction_T_min 0.5815
_exptl_absorpt_correction_type multi-scan
_exptl_crystal_colour colourless
_exptl_crystal_density_diffrn 1.592
_exptl_crystal_density_method 'not measured'
_exptl_crystal_description stick
_exptl_crystal_F_000 328
_exptl_crystal_size_max 0.20
_exptl_crystal_size_mid 0.10
_exptl_crystal_size_min 0.10
_refine_diff_density_max 1.041
_refine_diff_density_min -1.005
_refine_diff_density_rms 0.066
_refine_ls_extinction_method none
_refine_ls_goodness_of_fit_ref 1.049
_refine_ls_hydrogen_treatment mixed
_refine_ls_matrix_type full
_refine_ls_number_parameters 185
_refine_ls_number_reflns 3908
_refine_ls_number_restraints 0
_refine_ls_restrained_S_all 1.049
_refine_ls_R_factor_all 0.0728
_refine_ls_R_factor_gt 0.0464
_refine_ls_shift/su_max 0.000
_refine_ls_shift/su_mean 0.000
_refine_ls_structure_factor_coef Fsqd
_refine_ls_weighting_details 'calc w=1/[\s^2^(Fo^2^)+(0.0404P)^2^+0.4820P] where P=(Fo^2^+2Fc^2^)/3'
_refine_ls_weighting_scheme calc
_refine_ls_wR_factor_gt 0.1022
_refine_ls_wR_factor_ref 0.1110
_reflns_number_gt 2795
_reflns_number_total 3908
_reflns_threshold_expression >2sigma(I)
_cod_data_source_file 1860-5397-10-8-S3.cif
_cod_data_source_block 4a
_cod_original_cell_volume 676.36(5)
_cod_original_sg_symbol_H-M P-1
_cod_database_code 4028968

loop_
_symmetry_equiv_pos_as_xyz
'x, y, z'
'-x, -y, -z'

loop_
_atom_site_label
_atom_site_type_symbol
_atom_site_fract_x
_atom_site_fract_y
_atom_site_fract_z
_atom_site_U_iso_or_equiv
_atom_site_adp_type
_atom_site_occupancy
_atom_site_symmetry_multiplicity
_atom_site_calc_flag
_atom_site_refinement_flags
Br1 Br 0.74464(5) 0.20917(6) 0.46647(2) 0.07075(16) Uani 1 1 d .
O1 O 0.2709(3) 0.5141(3) 0.92761(16) 0.0515(5) Uani 1 1 d .
O2 O 0.6324(3) 0.0073(2) 0.81685(15) 0.0404(4) Uani 1 1 d .
N1 N 0.4814(4) 0.6233(3) 0.7986(2) 0.0443(6) Uani 1 1 d .
H1N H 0.511(5) 0.722(5) 0.815(3) 0.048(9) Uiso 1 1 d .
N2 N 0.1557(3) 0.1915(3) 0.78855(15) 0.0305(4) Uani 1 1 d .
N3 N 0.7985(3) 0.2751(3) 0.89181(18) 0.0355(5) Uani 1 1 d .
H3NB H 0.790(5) 0.347(5) 0.928(3) 0.045(9) Uiso 1 1 d .
H3NA H 0.911(5) 0.264(4) 0.875(2) 0.046(8) Uiso 1 1 d .
C1 C 0.5591(4) 0.5481(3) 0.7179(2) 0.0373(5) Uani 1 1 d .
C2 C 0.6787(4) 0.6402(4) 0.6436(2) 0.0507(7) Uani 1 1 d .
H2 H 0.7230 0.7685 0.6440 0.061 Uiso 1 1 calc R
C3 C 0.7306(4) 0.5358(5) 0.5687(2) 0.0543(8) Uani 1 1 d .
H3 H 0.8099 0.5941 0.5171 0.065 Uiso 1 1 calc R
C4 C 0.6662(4) 0.3469(4) 0.5699(2) 0.0441(6) Uani 1 1 d .
C5 C 0.5495(3) 0.2530(4) 0.64584(18) 0.0339(5) Uani 1 1 d .
H5 H 0.5090 0.1247 0.6462 0.041 Uiso 1 1 calc R
C6 C 0.4956(3) 0.3564(3) 0.72082(17) 0.0292(4) Uani 1 1 d .
C7 C 0.3632(3) 0.3007(3) 0.81019(16) 0.0262(4) Uani 1 1 d .
C8 C 0.3629(4) 0.4917(3) 0.8548(2) 0.0353(5) Uani 1 1 d .
C9 C 0.4372(3) 0.1882(3) 0.89264(17) 0.0296(5) Uani 1 1 d .
H9 H 0.4576 0.2589 0.9558 0.035 Uiso 1 1 calc R
C10 C 0.2623(4) 0.0125(4) 0.9028(2) 0.0420(6) Uani 1 1 d .
H10B H 0.3111 -0.0951 0.9104 0.050 Uiso 1 1 calc R
H10A H 0.1821 0.0233 0.9598 0.050 Uiso 1 1 calc R
C11 C 0.1431(4) -0.0011(3) 0.8075(2) 0.0411(6) Uani 1 1 d .
H11B H 0.2015 -0.0553 0.7539 0.049 Uiso 1 1 calc R
H11A H 0.0057 -0.0736 0.8155 0.049 Uiso 1 1 calc R
C12 C 0.0704(4) 0.2226(5) 0.6931(2) 0.0488(7) Uani 1 1 d .
H12C H 0.0892 0.3526 0.6853 0.073 Uiso 1 1 calc R
H12B H -0.0699 0.1596 0.6907 0.073 Uiso 1 1 calc R
H12A H 0.1356 0.1763 0.6403 0.073 Uiso 1 1 calc R
C13 C 0.6316(3) 0.1479(3) 0.86433(17) 0.0283(4) Uani 1 1 d .

loop_
_atom_site_aniso_label
_atom_site_aniso_U_11
_atom_site_aniso_U_22
_atom_site_aniso_U_33
_atom_site_aniso_U_23
_atom_site_aniso_U_13
_atom_site_aniso_U_12
Br1 0.04823(19) 0.1142(3) 0.04170(18) -0.01941(18) 0.01531(13) 0.00972(18)
O1 0.0596(12) 0.0460(11) 0.0527(12) -0.0156(9) 0.0119(10) 0.0214(9)
O2 0.0386(9) 0.0269(8) 0.0557(11) -0.0058(8) 0.0086(8) 0.0089(7)
N1 0.0506(13) 0.0233(11) 0.0558(15) -0.0032(10) 0.0031(11) 0.0048(9)
N2 0.0237(8) 0.0349(10) 0.0310(10) -0.0020(8) 0.0008(7) 0.0049(7)
N3 0.0306(10) 0.0359(11) 0.0401(12) -0.0068(9) 0.0005(9) 0.0098(9)
C1 0.0344(12) 0.0328(12) 0.0409(13) 0.0042(10) -0.0010(10) 0.0028(10)
C2 0.0465(15) 0.0421(15) 0.0533(17) 0.0162(13) 0.0003(13) -0.0052(12)
C3 0.0387(14) 0.073(2) 0.0399(15) 0.0186(14) 0.0073(12) -0.0038(14)
C4 0.0302(11) 0.0662(18) 0.0307(12) -0.0006(12) 0.0033(10) 0.0046(12)
C5 0.0289(10) 0.0416(13) 0.0293(11) -0.0003(10) 0.0033(9) 0.0065(10)
C6 0.0256(10) 0.0311(11) 0.0291(11) 0.0021(9) 0.0022(8) 0.0048(8)
C7 0.0259(9) 0.0251(10) 0.0277(10) -0.0024(8) 0.0030(8) 0.0070(8)
C8 0.0349(11) 0.0307(12) 0.0417(13) -0.0060(10) -0.0005(10) 0.0119(10)
C9 0.0293(10) 0.0344(11) 0.0268(10) 0.0013(9) 0.0048(8) 0.0115(9)
C10 0.0358(12) 0.0409(14) 0.0507(15) 0.0156(12) 0.0154(11) 0.0112(11)
C11 0.0307(11) 0.0320(12) 0.0557(16) -0.0030(11) 0.0084(11) 0.0005(10)
C12 0.0316(12) 0.073(2) 0.0393(14) 0.0054(14) -0.0036(11) 0.0110(13)
C13 0.0295(10) 0.0282(11) 0.0279(10) 0.0045(8) 0.0030(8) 0.0088(8)

loop_
_atom_type_symbol
_atom_type_description
_atom_type_scat_dispersion_real
_atom_type_scat_dispersion_imag
_atom_type_scat_source
C C 0.0033 0.0016 'International Tables Vol C Tables 4.2.6.8 and 6.1.1.4'
H H 0.0000 0.0000 'International Tables Vol C Tables 4.2.6.8 and 6.1.1.4'
N N 0.0061 0.0033 'International Tables Vol C Tables 4.2.6.8 and 6.1.1.4'
O O 0.0106 0.0060 'International Tables Vol C Tables 4.2.6.8 and 6.1.1.4'
Br Br -0.2901 2.4595 'International Tables Vol C Tables 4.2.6.8 and 6.1.1.4'

loop_
_geom_angle_atom_site_label_1
_geom_angle_atom_site_label_2
_geom_angle_atom_site_label_3
_geom_angle
C8 N1 C1 112.1(2)
C12 N2 C11 114.6(2)
C12 N2 C7 116.22(19)
C11 N2 C7 107.49(18)
C2 C1 C6 122.3(3)
C2 C1 N1 128.1(3)
C6 C1 N1 109.6(2)
C1 C2 C3 117.8(3)
C4 C3 C2 120.5(2)
C3 C4 C5 122.0(3)
C3 C4 Br1 119.0(2)
C5 C4 Br1 119.0(2)
C6 C5 C4 117.9(2)
C5 C6 C1 119.5(2)
C5 C6 C7 131.7(2)
C1 C6 C7 108.7(2)
N2 C7 C6 116.31(18)
N2 C7 C8 109.08(18)
C6 C7 C8 101.46(18)
N2 C7 C9 103.78(17)
C6 C7 C9 116.98(18)
C8 C7 C9 109.02(18)
O1 C8 N1 127.4(2)
O1 C8 C7 124.6(2)
N1 C8 C7 108.0(2)
C13 C9 C10 113.1(2)
C13 C9 C7 111.60(17)
C10 C9 C7 104.33(19)
C11 C10 C9 104.5(2)
N2 C11 C10 102.5(2)
O2 C13 N3 122.4(2)
O2 C13 C9 121.5(2)
N3 C13 C9 116.1(2)

loop_
_geom_bond_atom_site_label_1
_geom_bond_atom_site_label_2
_geom_bond_distance
Br1 C4 1.895(3)
O1 C8 1.211(3)
O2 C13 1.230(3)
N1 C8 1.351(4)
N1 C1 1.398(4)
N2 C12 1.452(3)
N2 C11 1.458(3)
N2 C7 1.471(3)
N3 C13 1.326(3)
C1 C2 1.378(4)
C1 C6 1.390(3)
C2 C3 1.380(5)
C3 C4 1.370(5)
C4 C5 1.390(3)
C5 C6 1.382(3)
C6 C7 1.517(3)
C7 C8 1.551(3)
C7 C9 1.570(3)
C9 C13 1.521(3)
C9 C10 1.539(3)
C10 C11 1.499(4)

loop_
_geom_hbond_atom_site_label_D
_geom_hbond_atom_site_label_H
_geom_hbond_atom_site_label_A
_geom_hbond_distance_DH
_geom_hbond_distance_HA
_geom_hbond_distance_DA
_geom_hbond_angle_DHA
_geom_hbond_site_symmetry_A
N1 H1N O2 0.74(3) 2.08(3) 2.797(3) 163(4) 1_565
N3 H3NA N2 0.85(3) 2.26(4) 3.077(3) 163(3) 1_655
N3 H3NB O1 0.74(3) 2.28(4) 2.994(3) 161(3) 2_667

loop_
_geom_torsion_atom_site_label_1
_geom_torsion_atom_site_label_2
_geom_torsion_atom_site_label_3
_geom_torsion_atom_site_label_4
_geom_torsion
C8 N1 C1 C2 177.4(3)
C8 N1 C1 C6 -1.9(3)
C6 C1 C2 C3 1.9(4)
N1 C1 C2 C3 -177.3(3)
C1 C2 C3 C4 -0.8(5)
C2 C3 C4 C5 -0.8(4)
C2 C3 C4 Br1 -179.1(2)
C3 C4 C5 C6 1.2(4)
Br1 C4 C5 C6 179.47(18)
C4 C5 C6 C1 -0.1(4)
C4 C5 C6 C7 176.3(2)
C2 C1 C6 C5 -1.5(4)
N1 C1 C6 C5 177.9(2)
C2 C1 C6 C7 -178.7(2)
N1 C1 C6 C7 0.7(3)
C12 N2 C7 C6 -29.2(3)
C11 N2 C7 C6 100.8(2)
C12 N2 C7 C8 84.8(3)
C11 N2 C7 C8 -145.3(2)
C12 N2 C7 C9 -159.1(2)
C11 N2 C7 C9 -29.2(2)
C5 C6 C7 N2 -58.0(3)
C1 C6 C7 N2 118.7(2)
C5 C6 C7 C8 -176.2(3)
C1 C6 C7 C8 0.5(2)
C5 C6 C7 C9 65.4(3)
C1 C6 C7 C9 -117.9(2)
C1 N1 C8 O1 -177.9(3)
C1 N1 C8 C7 2.2(3)
N2 C7 C8 O1 55.2(3)
C6 C7 C8 O1 178.5(3)
C9 C7 C8 O1 -57.5(3)
N2 C7 C8 N1 -124.9(2)
C6 C7 C8 N1 -1.6(3)
C9 C7 C8 N1 122.4(2)
N2 C7 C9 C13 127.19(19)
C6 C7 C9 C13 -2.4(3)
C8 C7 C9 C13 -116.7(2)
N2 C7 C9 C10 4.7(2)
C6 C7 C9 C10 -124.9(2)
C8 C7 C9 C10 120.8(2)
C13 C9 C10 C11 -101.3(2)
C7 C9 C10 C11 20.1(2)
C12 N2 C11 C10 173.4(2)
C7 N2 C11 C10 42.6(2)
C9 C10 C11 N2 -37.8(2)
C10 C9 C13 O2 27.3(3)
C7 C9 C13 O2 -89.9(3)
C10 C9 C13 N3 -154.2(2)
C7 C9 C13 N3 88.5(2)
